data_7240450
loop_
_publ_author_name
'Kostin, Gennadiy'
'Filatov, Evgeny'
'Pishchur, Denis P.'
'Kuratieva, Natalia'
'Korenev, Sergey'

_publ_section_title
;
 Phase transformations in a double complex salt of ruthenium nitrosyl
 anion with tetraamine-palladium cation
;
_journal_name_full CrystEngComm
_journal_paper_doi 10.1039/D0CE00441C
_journal_year 2020
_chemical_formula_moiety 'H N5 O10 Ru, H12 N4 Pd'
_chemical_formula_sum 'H13 N9 O10 Pd Ru'
_chemical_formula_weight 506.66
_space_group_crystal_system triclinic
_space_group_IT_number 2
_space_group_name_Hall '-P 1'
_space_group_name_H-M_alt 'P -1'
_atom_sites_solution_hydrogens geom
_atom_sites_solution_primary direct
_atom_sites_solution_secondary difmap
_audit_creation_method SHELXL-2014/7
_audit_update_record
;
2020-01-24 deposited with the CCDC.	2020-05-04 downloaded from the CCDC.
;
_cell_angle_alpha 106.3890(10)
_cell_angle_beta 91.0570(10)
_cell_angle_gamma 93.1170(10)
_cell_formula_units_Z 2
_cell_length_a 7.8002(3)
_cell_length_b 7.8688(3)
_cell_length_c 11.9165(5)
_cell_measurement_reflns_used 2405
_cell_measurement_temperature 298(2)
_cell_measurement_theta_max 27.53
_cell_measurement_theta_min 2.62
_cell_volume 700.22(5)
_computing_cell_refinement 'Bruker SAINT'
_computing_data_collection 'Bruker APEX2'
_computing_data_reduction 'Bruker SAINT'
_computing_molecular_graphics 'Bruker SHELXTL'
_computing_publication_material 'Bruker SHELXTL'
_computing_structure_refinement 'Bruker SHELXTL'
_computing_structure_solution 'Bruker SHELXTL'
_diffrn_ambient_temperature 298(2)
_diffrn_detector_area_resol_mean 25
_diffrn_measured_fraction_theta_full 0.998
_diffrn_measured_fraction_theta_max 0.998
_diffrn_measurement_device_type 'Bruker Apex DUO CCD area-detector'
_diffrn_measurement_method '\f scans'
_diffrn_radiation_monochromator graphite
_diffrn_radiation_probe x-ray
_diffrn_radiation_type MoK\a
_diffrn_radiation_wavelength 0.71073
_diffrn_reflns_av_R_equivalents 0.0210
_diffrn_reflns_av_unetI/netI 0.0255
_diffrn_reflns_Laue_measured_fraction_full 0.998
_diffrn_reflns_Laue_measured_fraction_max 0.998
_diffrn_reflns_limit_h_max 9
_diffrn_reflns_limit_h_min -10
_diffrn_reflns_limit_k_max 10
_diffrn_reflns_limit_k_min -10
_diffrn_reflns_limit_l_max 15
_diffrn_reflns_limit_l_min -15
_diffrn_reflns_number 6347
_diffrn_reflns_point_group_measured_fraction_full 0.998
_diffrn_reflns_point_group_measured_fraction_max 0.998
_diffrn_reflns_theta_full 25.250
_diffrn_reflns_theta_max 27.544
_diffrn_reflns_theta_min 1.782
_diffrn_standards_decay_% 0
_diffrn_standards_number 0
_exptl_absorpt_coefficient_mu 2.431
_exptl_absorpt_correction_type multi-scan
_exptl_absorpt_process_details 'Bruker SADABS'
_exptl_crystal_colour yellow
_exptl_crystal_density_diffrn 2.403
_exptl_crystal_description plate
_exptl_crystal_F_000 492
_exptl_crystal_size_max 0.230
_exptl_crystal_size_mid 0.130
_exptl_crystal_size_min 0.090
_exptl_transmission_factor_max 0.746
_exptl_transmission_factor_min 0.659
_refine_diff_density_max 0.881
_refine_diff_density_min -0.743
_refine_diff_density_rms 0.086
_refine_ls_extinction_method none
_refine_ls_goodness_of_fit_ref 1.064
_refine_ls_hydrogen_treatment constr
_refine_ls_matrix_type full
_refine_ls_number_parameters 192
_refine_ls_number_reflns 3226
_refine_ls_number_restraints 0
_refine_ls_restrained_S_all 1.064
_refine_ls_R_factor_all 0.0343
_refine_ls_R_factor_gt 0.0243
_refine_ls_shift/su_max 0.000
_refine_ls_shift/su_mean 0.000
_refine_ls_structure_factor_coef Fsqd
_refine_ls_weighting_details 'w=1/[\s^2^(Fo^2^)+(0.0208P)^2^+0.5348P] where P=(Fo^2^+2Fc^2^)/3'
_refine_ls_weighting_scheme calc
_refine_ls_wR_factor_gt 0.0598
_refine_ls_wR_factor_ref 0.0645
_reflns_Friedel_coverage 0.000
_reflns_number_gt 2430
_reflns_number_total 3226
_reflns_threshold_expression >2\s(I)
_cod_data_source_file d0ce00441c2.cif
_cod_data_source_block kru216
_cod_database_code 7240450
_shelx_shelxl_version_number 2014/7
_shelx_space_group_comment
;
The symmetry employed for this shelxl refinement is uniquely defined
by the following loop, which should always be used as a source of
symmetry information in preference to the above space-group names.
They are only intended as comments.
;
_shelx_estimated_absorpt_t_min 0.605
_shelx_estimated_absorpt_t_max 0.811

loop_
_space_group_symop_operation_xyz
'x, y, z'
'-x, -y, -z'

loop_
_atom_site_label
_atom_site_type_symbol
_atom_site_fract_x
_atom_site_fract_y
_atom_site_fract_z
_atom_site_U_iso_or_equiv
_atom_site_adp_type
_atom_site_occupancy
_atom_site_site_symmetry_order
_atom_site_calc_flag
_atom_site_refinement_flags_posn
_atom_site_refinement_flags_adp
_atom_site_refinement_flags_occupancy
_atom_site_disorder_assembly
_atom_site_disorder_group
Pd2 Pd 0.0000 0.0000 0.5000 0.01984(8) Uani 1 2 d S . P . .
Pd1 Pd 0.0000 0.0000 0.0000 0.02176(8) Uani 1 2 d S . P . .
Ru3 Ru 0.49479(2) 0.49647(2) 0.24996(2) 0.01908(7) Uani 1 1 d . . . . .
O1 O 0.4833(3) 0.3130(2) 0.10195(17) 0.0293(4) Uani 1 1 d . . . . .
H1 H 0.4902 0.3589 0.0482 0.035 Uiso 1 1 calc R U . . .
N32 N 0.6952(3) 0.6331(3) 0.1897(2) 0.0263(5) Uani 1 1 d . . . . .
N31 N 0.3198(3) 0.6339(3) 0.1790(2) 0.0281(5) Uani 1 1 d . . . . .
N35 N 0.5010(3) 0.6687(3) 0.3824(2) 0.0326(5) Uani 1 1 d . . . . .
N34 N 0.2959(3) 0.3440(3) 0.2972(2) 0.0282(5) Uani 1 1 d . . . . .
N33 N 0.6722(3) 0.3529(3) 0.3132(2) 0.0322(6) Uani 1 1 d . . . . .
N22 N -0.0045(3) 0.2694(3) 0.5425(2) 0.0318(5) Uani 1 1 d . . . . .
H22A H 0.0983 0.3157 0.5313 0.048 Uiso 1 1 calc R U . . .
H22B H -0.0305 0.3114 0.6172 0.048 Uiso 1 1 calc R U . . .
H22C H -0.0832 0.2988 0.4974 0.048 Uiso 1 1 calc R U . . .
O311 O 0.2894(3) 0.5949(3) 0.0721(2) 0.0434(6) Uani 1 1 d . . . . .
N11 N 0.0297(3) 0.2683(3) 0.0333(2) 0.0353(6) Uani 1 1 d . . . . .
H11A H 0.0017 0.3198 0.1066 0.053 Uiso 1 1 calc R U . . .
H11B H -0.0382 0.3031 -0.0158 0.053 Uiso 1 1 calc R U . . .
H11C H 0.1387 0.2995 0.0237 0.053 Uiso 1 1 calc R U . . .
O332 O 0.7254(3) 0.4118(3) 0.4162(2) 0.0534(7) Uani 1 1 d . . . . .
O321 O 0.8452(3) 0.5924(3) 0.1947(2) 0.0470(6) Uani 1 1 d . . . . .
O312 O 0.2495(3) 0.7579(3) 0.2432(2) 0.0609(8) Uani 1 1 d . . . . .
O322 O 0.6658(3) 0.7591(3) 0.1528(3) 0.0568(7) Uani 1 1 d . . . . .
O331 O 0.7249(4) 0.2157(3) 0.2524(2) 0.0678(9) Uani 1 1 d . . . . .
O342 O 0.1532(3) 0.3956(4) 0.3153(3) 0.0798(7) Uani 1 1 d . . . . .
N21 N -0.0176(3) -0.0031(3) 0.3281(2) 0.0273(5) Uani 1 1 d . . . . .
H21A H 0.0787 0.0465 0.3092 0.041 Uiso 1 1 calc R U . . .
H21B H -0.1063 0.0575 0.3170 0.041 Uiso 1 1 calc R U . . .
H21C H -0.0329 -0.1147 0.2834 0.041 Uiso 1 1 calc R U . . .
N12 N 0.2593(3) -0.0199(3) 0.0159(2) 0.0361(6) Uani 1 1 d . . . . .
H12A H 0.3117 0.0882 0.0377 0.054 Uiso 1 1 calc R U . . .
H12B H 0.2981 -0.0809 -0.0526 0.054 Uiso 1 1 calc R U . . .
H12C H 0.2809 -0.0757 0.0696 0.054 Uiso 1 1 calc R U . . .
O341 O 0.3185(3) 0.1934(3) 0.2978(3) 0.0798(7) Uani 1 1 d . . . . .
O351 O 0.5061(4) 0.7915(3) 0.4607(2) 0.0752(9) Uani 1 1 d . . . . .

loop_
_atom_site_aniso_label
_atom_site_aniso_U_11
_atom_site_aniso_U_22
_atom_site_aniso_U_33
_atom_site_aniso_U_23
_atom_site_aniso_U_13
_atom_site_aniso_U_12
Pd2 0.01869(14) 0.01870(14) 0.02410(16) 0.00893(11) 0.00098(11) 0.00296(10)
Pd1 0.02263(15) 0.01827(14) 0.02490(16) 0.00707(12) 0.00070(11) 0.00066(10)
Ru3 0.01893(12) 0.01908(11) 0.01990(12) 0.00667(9) -0.00050(8) 0.00116(8)
O1 0.0401(11) 0.0228(9) 0.0242(11) 0.0054(8) 0.0019(9) 0.0010(8)
N32 0.0239(12) 0.0277(11) 0.0255(13) 0.0055(10) -0.0006(9) -0.0034(9)
N31 0.0229(11) 0.0270(11) 0.0389(15) 0.0162(11) 0.0028(10) 0.0031(9)
N35 0.0402(14) 0.0296(12) 0.0260(14) 0.0054(11) 0.0022(11) -0.0028(10)
N34 0.0275(12) 0.0295(12) 0.0306(14) 0.0137(10) 0.0006(10) -0.0004(9)
N33 0.0271(12) 0.0350(13) 0.0404(16) 0.0201(12) -0.0043(11) 0.0032(10)
N22 0.0420(14) 0.0214(11) 0.0323(14) 0.0075(10) -0.0015(11) 0.0058(10)
O311 0.0464(13) 0.0502(13) 0.0378(14) 0.0195(11) -0.0133(11) 0.0066(10)
N11 0.0353(13) 0.0228(11) 0.0474(17) 0.0099(11) -0.0015(11) 0.0008(10)
O332 0.0548(15) 0.0635(16) 0.0469(16) 0.0247(13) -0.0210(12) 0.0068(12)
O321 0.0261(11) 0.0573(14) 0.0643(17) 0.0276(12) 0.0054(11) 0.0029(10)
O312 0.0661(17) 0.0570(15) 0.0617(18) 0.0127(13) 0.0091(13) 0.0417(13)
O322 0.0399(13) 0.0537(14) 0.095(2) 0.0513(15) 0.0073(13) -0.0019(11)
O331 0.0797(19) 0.0561(16) 0.0655(19) 0.0080(14) -0.0163(15) 0.0432(14)
O342 0.0467(11) 0.0594(11) 0.153(2) 0.0585(13) 0.0351(12) 0.0086(9)
N21 0.0280(12) 0.0269(11) 0.0298(13) 0.0119(10) 0.0023(10) 0.0046(9)
N12 0.0269(12) 0.0286(12) 0.0507(17) 0.0077(11) -0.0008(11) 0.0015(9)
O341 0.0467(11) 0.0594(11) 0.153(2) 0.0585(13) 0.0351(12) 0.0086(9)
O351 0.121(3) 0.0496(15) 0.0384(16) -0.0132(13) 0.0115(16) -0.0066(16)

loop_
_atom_type_symbol
_atom_type_description
_atom_type_scat_dispersion_real
_atom_type_scat_dispersion_imag
_atom_type_scat_source
N N 0.0061 0.0033 'International Tables Vol C Tables 4.2.6.8 and 6.1.1.4'
H H 0.0000 0.0000 'International Tables Vol C Tables 4.2.6.8 and 6.1.1.4'
O O 0.0106 0.0060 'International Tables Vol C Tables 4.2.6.8 and 6.1.1.4'
Ru Ru -1.2594 0.8363 'International Tables Vol C Tables 4.2.6.8 and 6.1.1.4'
Pd Pd -0.9988 1.0072 'International Tables Vol C Tables 4.2.6.8 and 6.1.1.4'

loop_
_geom_angle_atom_site_label_1
_geom_angle_atom_site_label_2
_geom_angle_atom_site_label_3
_geom_angle
_geom_angle_site_symmetry_1
_geom_angle_site_symmetry_3
_geom_angle_publ_flag
N22 Pd2 N22 180.0 2_556 . ?
N22 Pd2 N21 92.22(9) 2_556 . ?
N22 Pd2 N21 87.78(9) . . ?
N22 Pd2 N21 87.78(9) 2_556 2_556 ?
N22 Pd2 N21 92.22(9) . 2_556 ?
N21 Pd2 N21 180.0 . 2_556 ?
N11 Pd1 N11 180.0 . 2 ?
N11 Pd1 N12 88.24(9) . 2 ?
N11 Pd1 N12 91.76(9) 2 2 ?
N11 Pd1 N12 91.76(9) . . ?
N11 Pd1 N12 88.24(9) 2 . ?
N12 Pd1 N12 180.0 2 . ?
N35 Ru3 O1 177.88(9) . . ?
N35 Ru3 N33 93.09(11) . . ?
O1 Ru3 N33 88.99(9) . . ?
N35 Ru3 N34 95.13(10) . . ?
O1 Ru3 N34 85.29(9) . . ?
N33 Ru3 N34 89.10(9) . . ?
N35 Ru3 N31 89.32(11) . . ?
O1 Ru3 N31 88.59(9) . . ?
N33 Ru3 N31 177.42(9) . . ?
N34 Ru3 N31 91.60(9) . . ?
N35 Ru3 N32 89.52(10) . . ?
O1 Ru3 N32 90.06(9) . . ?
N33 Ru3 N32 90.49(9) . . ?
N34 Ru3 N32 175.34(8) . . ?
N31 Ru3 N32 88.62(9) . . ?
Ru3 O1 H1 109.5 . . ?
O322 N32 O321 118.7(2) . . ?
O322 N32 Ru3 120.30(18) . . ?
O321 N32 Ru3 120.90(18) . . ?
O312 N31 O311 119.0(2) . . ?
O312 N31 Ru3 119.8(2) . . ?
O311 N31 Ru3 121.16(17) . . ?
O351 N35 Ru3 172.8(3) . . ?
O342 N34 O341 117.8(3) . . ?
O342 N34 Ru3 122.26(19) . . ?
O341 N34 Ru3 119.66(19) . . ?
O331 N33 O332 119.5(2) . . ?
O331 N33 Ru3 122.4(2) . . ?
O332 N33 Ru3 118.17(19) . . ?
Pd2 N22 H22A 109.5 . . ?
Pd2 N22 H22B 109.5 . . ?
H22A N22 H22B 109.5 . . ?
Pd2 N22 H22C 109.5 . . ?
H22A N22 H22C 109.5 . . ?
H22B N22 H22C 109.5 . . ?
Pd1 N11 H11A 109.5 . . ?
Pd1 N11 H11B 109.5 . . ?
H11A N11 H11B 109.5 . . ?
Pd1 N11 H11C 109.5 . . ?
H11A N11 H11C 109.5 . . ?
H11B N11 H11C 109.5 . . ?
Pd2 N21 H21A 109.5 . . ?
Pd2 N21 H21B 109.5 . . ?
H21A N21 H21B 109.5 . . ?
Pd2 N21 H21C 109.5 . . ?
H21A N21 H21C 109.5 . . ?
H21B N21 H21C 109.5 . . ?
Pd1 N12 H12A 109.5 . . ?
Pd1 N12 H12B 109.5 . . ?
H12A N12 H12B 109.5 . . ?
Pd1 N12 H12C 109.5 . . ?
H12A N12 H12C 109.5 . . ?
H12B N12 H12C 109.5 . . ?

loop_
_geom_bond_atom_site_label_1
_geom_bond_atom_site_label_2
_geom_bond_distance
_geom_bond_site_symmetry_2
_geom_bond_publ_flag
Pd2 N22 2.039(2) 2_556 ?
Pd2 N22 2.039(2) . ?
Pd2 N21 2.043(2) . ?
Pd2 N21 2.043(2) 2_556 ?
Pd1 N11 2.035(2) . ?
Pd1 N11 2.035(2) 2 ?
Pd1 N12 2.047(2) 2 ?
Pd1 N12 2.047(2) . ?
Ru3 N35 1.764(2) . ?
Ru3 O1 1.9355(18) . ?
Ru3 N33 2.091(2) . ?
Ru3 N34 2.092(2) . ?
Ru3 N31 2.093(2) . ?
Ru3 N32 2.100(2) . ?
O1 H1 0.8200 . ?
N32 O322 1.223(3) . ?
N32 O321 1.235(3) . ?
N31 O312 1.222(3) . ?
N31 O311 1.238(3) . ?
N35 O351 1.137(3) . ?
N34 O342 1.207(3) . ?
N34 O341 1.209(3) . ?
N33 O331 1.216(3) . ?
N33 O332 1.238(3) . ?
N22 H22A 0.8900 . ?
N22 H22B 0.8900 . ?
N22 H22C 0.8900 . ?
N11 H11A 0.8900 . ?
N11 H11B 0.8900 . ?
N11 H11C 0.8900 . ?
N21 H21A 0.8900 . ?
N21 H21B 0.8900 . ?
N21 H21C 0.8900 . ?
N12 H12A 0.8900 . ?
N12 H12B 0.8900 . ?
N12 H12C 0.8900 . ?

loop_
_geom_hbond_atom_site_label_D
_geom_hbond_atom_site_label_H
_geom_hbond_atom_site_label_A
_geom_hbond_distance_DH
_geom_hbond_distance_HA
_geom_hbond_distance_DA
_geom_hbond_angle_DHA
_geom_hbond_site_symmetry_A
O1 H1 O311 0.82 2.45 2.850(3) 110.9 .
O1 H1 O311 0.82 2.34 2.969(3) 134.4 2_665
O1 H1 O322 0.82 2.57 3.117(3) 125.6 2_665
N22 H22A O332 0.89 2.40 3.153(3) 142.2 2_666
N22 H22B O321 0.89 2.55 3.213(4) 132.1 2_666
N22 H22B O312 0.89 2.55 3.266(4) 138.1 2_566
N22 H22B O342 0.89 2.47 3.008(4) 119.4 2_566
N22 H22C O332 0.89 2.13 3.008(3) 169.4 1_455
N11 H11A O321 0.89 2.50 3.163(3) 131.7 1_455
N11 H11A O342 0.89 2.63 3.332(5) 136.4 .
N11 H11B O311 0.89 2.32 3.142(3) 154.4 2_565
N11 H11C O311 0.89 2.46 3.106(3) 130.1 .
N11 H11C O322 0.89 2.57 3.253(4) 134.1 2_665
N21 H21A O341 0.89 2.17 3.050(3) 169.2 .
N21 H21B O331 0.89 2.13 3.000(3) 163.9 1_455
N21 H21C O321 0.89 2.38 3.243(3) 162.3 1_445
N21 H21C O312 0.89 2.47 2.886(3) 109.2 1_545
N12 H12A O1 0.89 2.11 2.981(3) 166.4 .
N12 H12B O1 0.89 2.52 3.178(3) 131.1 2_655
N12 H12B O331 0.89 2.32 3.141(4) 154.1 2_655
N12 H12C O311 0.89 2.61 3.303(3) 135.9 1_545
O1 H1 O311 0.82 2.45 2.850(3) 110.9 .
O1 H1 O311 0.82 2.34 2.969(3) 134.4 2_665
O1 H1 O322 0.82 2.57 3.117(3) 125.6 2_665
N22 H22A O332 0.89 2.40 3.153(3) 142.2 2_666
N22 H22B O321 0.89 2.55 3.213(4) 132.1 2_666
N22 H22B O312 0.89 2.55 3.266(4) 138.1 2_566
N22 H22B O342 0.89 2.47 3.008(4) 119.4 2_566
N22 H22C O332 0.89 2.13 3.008(3) 169.4 1_455
N11 H11A O321 0.89 2.50 3.163(3) 131.7 1_455
N11 H11A O342 0.89 2.63 3.332(5) 136.4 .
N11 H11B O311 0.89 2.32 3.142(3) 154.4 2_565
N11 H11C O311 0.89 2.46 3.106(3) 130.1 .
N11 H11C O322 0.89 2.57 3.253(4) 134.1 2_665
N21 H21A O341 0.89 2.17 3.050(3) 169.2 .
N21 H21B O331 0.89 2.13 3.000(3) 163.9 1_455
N21 H21C O321 0.89 2.38 3.243(3) 162.3 1_445
N12 H12A O1 0.89 2.11 2.981(3) 166.4 .
N12 H12B O1 0.89 2.52 3.178(3) 131.1 2_655
N12 H12B O331 0.89 2.32 3.141(4) 154.1 2_655
N12 H12C O311 0.89 2.61 3.303(3) 135.9 1_545
